data_1556805
loop_
_publ_author_name
'Aaker\"oy, Christer B'
'Spartz, Christine L.'
'Dembowski, Sean'
'Dwyre, Savannah'
'Desper, John'

_publ_section_title
;
 A systematic structural study of halogen bonding versus hydrogen bonding
 within competitive supramolecular systems.
;
_journal_issue 'Pt 5'
_journal_name_full IUCrJ
_journal_page_first 498
_journal_page_last 510
_journal_paper_doi 10.1107/S2052252515010854
_journal_volume 2
_journal_year 2015
_chemical_formula_moiety
;
(C6 H Br F4 O) (C6 H4 N2)
;
_chemical_formula_sum 'C12 H5 Br F4 N2 O'
_chemical_formula_weight 349.09
_chemical_name_systematic
;
CS---AQ-12--2 4-Br---F4-PhOH, isonicotinonitrile
;
_space_group_IT_number 14
_space_group_name_Hall '-P 2yn'
_space_group_name_H-M_alt 'P 1 21/n 1'
_symmetry_cell_setting monoclinic
_symmetry_space_group_name_H-M 'P 1 21/n 1'
_atom_sites_solution_hydrogens geom
_atom_sites_solution_primary direct
_atom_sites_solution_secondary difmap
_audit_creation_method SHELXL-97
_cell_angle_alpha 90.00
_cell_angle_beta 106.425(4)
_cell_angle_gamma 90.00
_cell_formula_units_Z 4
_cell_length_a 12.2763(19)
_cell_length_b 5.0037(8)
_cell_length_c 20.666(3)
_cell_measurement_reflns_used 4952
_cell_measurement_temperature 120(2)
_cell_measurement_theta_max 32.40
_cell_measurement_theta_min 3.08
_cell_volume 1217.6(3)
_computing_cell_refinement 'Bruker SAINT'
_computing_data_collection 'Bruker APEX2'
_computing_data_reduction 'Bruker SAINT'
_computing_molecular_graphics 'Bruker SHELXTL'
_computing_publication_material 'Bruker SHELXTL'
_computing_structure_refinement 'SHELXL-97 (Sheldrick, 2008)'
_computing_structure_solution 'SHELXS-97 (Sheldrick, 2008)'
_diffrn_ambient_temperature 120(2)
_diffrn_measured_fraction_theta_full 0.958
_diffrn_measured_fraction_theta_max 0.839
_diffrn_measurement_device_type 'Bruker APEX-II CCD'
_diffrn_measurement_method '\f and \w scans'
_diffrn_radiation_monochromator graphite
_diffrn_radiation_source 'fine-focus sealed tube'
_diffrn_radiation_type MoK\a
_diffrn_radiation_wavelength 0.71073
_diffrn_reflns_av_R_equivalents 0.0284
_diffrn_reflns_av_sigmaI/netI 0.0342
_diffrn_reflns_limit_h_max 18
_diffrn_reflns_limit_h_min -15
_diffrn_reflns_limit_k_max 7
_diffrn_reflns_limit_k_min -7
_diffrn_reflns_limit_l_max 28
_diffrn_reflns_limit_l_min -28
_diffrn_reflns_number 9843
_diffrn_reflns_theta_full 30.00
_diffrn_reflns_theta_max 32.56
_diffrn_reflns_theta_min 3.08
_exptl_absorpt_coefficient_mu 3.423
_exptl_absorpt_correction_T_max 0.7714
_exptl_absorpt_correction_T_min 0.3891
_exptl_absorpt_correction_type multi-scan
_exptl_absorpt_process_details SADABS
_exptl_crystal_colour colourless
_exptl_crystal_density_diffrn 1.904
_exptl_crystal_density_method 'not measured'
_exptl_crystal_description plate
_exptl_crystal_F_000 680
_exptl_crystal_size_max 0.34
_exptl_crystal_size_mid 0.14
_exptl_crystal_size_min 0.08
_refine_diff_density_max 1.486
_refine_diff_density_min -1.422
_refine_diff_density_rms 0.109
_refine_ls_extinction_method none
_refine_ls_goodness_of_fit_ref 1.059
_refine_ls_hydrogen_treatment mixed
_refine_ls_matrix_type full
_refine_ls_number_parameters 181
_refine_ls_number_reflns 3721
_refine_ls_number_restraints 0
_refine_ls_restrained_S_all 1.059
_refine_ls_R_factor_all 0.0532
_refine_ls_R_factor_gt 0.0423
_refine_ls_shift/su_max 0.000
_refine_ls_shift/su_mean 0.000
_refine_ls_structure_factor_coef Fsqd
_refine_ls_weighting_details 'calc w=1/[\s^2^(Fo^2^)+(0.0725P)^2^+0.2000P] where P=(Fo^2^+2Fc^2^)/3'
_refine_ls_weighting_scheme calc
_refine_ls_wR_factor_gt 0.1080
_refine_ls_wR_factor_ref 0.1149
_reflns_number_gt 3046
_reflns_number_total 3721
_reflns_threshold_expression >2sigma(I)
_cod_data_source_file lc5065.cif
_cod_data_source_block BrF4OH2
_cod_depositor_comments
;
The following automatic conversions were performed:

data item '_symmetry_cell_setting' value 'Monoclinic' was changed to
'monoclinic' in accordance with the
/home/saulius/struct/COD-crude-data/automatic-downloads/DataCite-retrospective/IUCr/depositions/lib/dictionaries/cif_core.dic
dictionary named 'cif_core.dic' version 2.4.2 last updated on
2011-04-26.

Automatic conversion script
Id: cif_fix_values 7556 2019-12-06 15:28:31Z antanas 
;
_cod_original_cell_volume 1217.7(3)
_cod_original_sg_symbol_H-M P2(1)/n
_cod_database_code 1556805
_publcif_datablock.id {baa9882d-40cb-433a-8d53-33b211042356}

_publcif_info_exptl_table_max_cols 4
_publcif_info_exptl_table_use_headnotes n

loop_
_symmetry_equiv_pos_as_xyz
'x, y, z'
'-x+1/2, y+1/2, -z+1/2'
'-x, -y, -z'
'x-1/2, -y-1/2, z-1/2'

loop_
_atom_site_label
_atom_site_type_symbol
_atom_site_fract_x
_atom_site_fract_y
_atom_site_fract_z
_atom_site_U_iso_or_equiv
_atom_site_adp_type
_atom_site_occupancy
_atom_site_symmetry_multiplicity
_atom_site_calc_flag
_atom_site_refinement_flags
C11 C 0.46363(17) 0.1824(4) 0.17122(9) 0.0216(4) Uani 1 1 d .
O11 O 0.38185(14) 0.3074(3) 0.19042(7) 0.0274(3) Uani 1 1 d .
H11 H 0.3546 0.4306 0.1630 0.033 Uiso 1 1 calc R
C12 C 0.49176(19) 0.2361(4) 0.11178(10) 0.0231(4) Uani 1 1 d .
F12 F 0.43292(12) 0.4242(3) 0.07003(6) 0.0352(3) Uani 1 1 d .
C13 C 0.57729(18) 0.0996(4) 0.09507(9) 0.0246(4) Uani 1 1 d .
F13 F 0.59938(12) 0.1610(3) 0.03692(6) 0.0348(3) Uani 1 1 d .
C14 C 0.63881(17) -0.0951(4) 0.13650(10) 0.0257(4) Uani 1 1 d .
Br1 Br 0.75742(2) -0.27389(5) 0.114401(12) 0.03459(11) Uani 1 1 d .
C15 C 0.61111(18) -0.1534(4) 0.19528(10) 0.0255(4) Uani 1 1 d .
F15 F 0.66751(13) -0.3419(3) 0.23737(7) 0.0367(3) Uani 1 1 d .
C16 C 0.52560(17) -0.0171(4) 0.21200(9) 0.0225(4) Uani 1 1 d .
F16 F 0.50007(11) -0.0774(3) 0.26942(6) 0.0314(3) Uani 1 1 d .
N21 N 0.25526(15) 0.7037(4) 0.13017(9) 0.0237(3) Uani 1 1 d .
C22 C 0.23957(19) 0.8433(4) 0.07281(10) 0.0257(4) Uani 1 1 d .
H22A H 0.2847 0.8007 0.0437 0.031 Uiso 1 1 calc R
C23 C 0.16062(18) 1.0464(4) 0.05424(9) 0.0256(4) Uani 1 1 d .
H23A H 0.1521 1.1440 0.0137 0.031 Uiso 1 1 calc R
C24 C 0.09421(17) 1.1032(4) 0.09683(9) 0.0224(4) Uani 1 1 d .
C25 C 0.10940(17) 0.9608(4) 0.15637(9) 0.0242(4) Uani 1 1 d .
H25A H 0.0649 0.9974 0.1862 0.029 Uiso 1 1 calc R
C26 C 0.1918(2) 0.7636(4) 0.17063(10) 0.0240(4) Uani 1 1 d .
H26A H 0.2035 0.6661 0.2115 0.029 Uiso 1 1 calc R
C27 C 0.00832(19) 1.3095(4) 0.07912(10) 0.0260(4) Uani 1 1 d .
N27 N -0.05919(17) 1.4713(4) 0.06475(9) 0.0344(4) Uani 1 1 d .

loop_
_atom_site_aniso_label
_atom_site_aniso_U_11
_atom_site_aniso_U_22
_atom_site_aniso_U_33
_atom_site_aniso_U_23
_atom_site_aniso_U_13
_atom_site_aniso_U_12
C11 0.0251(9) 0.0260(9) 0.0180(8) 0.0007(7) 0.0132(7) 0.0018(7)
O11 0.0329(8) 0.0351(8) 0.0207(6) 0.0063(6) 0.0182(6) 0.0110(6)
C12 0.0273(9) 0.0288(10) 0.0168(8) 0.0046(6) 0.0118(7) 0.0038(7)
F12 0.0456(7) 0.0422(8) 0.0244(5) 0.0143(5) 0.0207(5) 0.0178(6)
C13 0.0305(10) 0.0315(10) 0.0175(7) -0.0002(7) 0.0158(7) -0.0012(8)
F13 0.0443(8) 0.0462(8) 0.0239(6) 0.0050(6) 0.0261(5) 0.0046(6)
C14 0.0263(9) 0.0294(10) 0.0257(8) -0.0030(8) 0.0144(7) 0.0020(8)
Br1 0.03317(15) 0.04001(16) 0.03713(15) -0.00360(9) 0.02056(10) 0.00902(9)
C15 0.0291(10) 0.0277(10) 0.0219(8) 0.0041(7) 0.0108(7) 0.0042(8)
F15 0.0425(8) 0.0370(7) 0.0330(6) 0.0117(6) 0.0146(6) 0.0159(6)
C16 0.0284(9) 0.0271(9) 0.0164(7) 0.0029(7) 0.0135(7) 0.0001(7)
F16 0.0426(7) 0.0374(7) 0.0212(5) 0.0098(5) 0.0203(5) 0.0061(6)
N21 0.0285(9) 0.0255(8) 0.0214(7) 0.0007(6) 0.0139(6) 0.0023(6)
C22 0.0316(10) 0.0309(10) 0.0201(8) 0.0021(8) 0.0161(7) 0.0043(8)
C23 0.0331(10) 0.0280(10) 0.0197(8) 0.0029(7) 0.0139(7) 0.0049(8)
C24 0.0270(9) 0.0232(9) 0.0189(7) -0.0019(7) 0.0093(7) 0.0022(7)
C25 0.0311(9) 0.0270(9) 0.0190(8) -0.0006(7) 0.0145(7) 0.0045(8)
C26 0.0335(10) 0.0243(9) 0.0185(8) 0.0024(6) 0.0143(7) 0.0049(7)
C27 0.0325(10) 0.0301(10) 0.0188(8) -0.0010(7) 0.0128(7) 0.0048(8)
N27 0.0401(10) 0.0386(10) 0.0281(8) 0.0011(8) 0.0157(7) 0.0133(8)

loop_
_atom_type_symbol
_atom_type_description
_atom_type_scat_dispersion_real
_atom_type_scat_dispersion_imag
_atom_type_scat_source
C C 0.0033 0.0016 'International Tables Vol C Tables 4.2.6.8 and 6.1.1.4'
H H 0.0000 0.0000 'International Tables Vol C Tables 4.2.6.8 and 6.1.1.4'
N N 0.0061 0.0033 'International Tables Vol C Tables 4.2.6.8 and 6.1.1.4'
O O 0.0106 0.0060 'International Tables Vol C Tables 4.2.6.8 and 6.1.1.4'
F F 0.0171 0.0103 'International Tables Vol C Tables 4.2.6.8 and 6.1.1.4'
Br Br -0.2901 2.4595 'International Tables Vol C Tables 4.2.6.8 and 6.1.1.4'

loop_
_geom_angle_atom_site_label_1
_geom_angle_atom_site_label_2
_geom_angle_atom_site_label_3
_geom_angle
O11 C11 C16 119.09(17)
O11 C11 C12 124.51(18)
C16 C11 C12 116.40(18)
C11 O11 H11 109.5
F12 C12 C13 119.81(18)
F12 C12 C11 118.68(19)
C13 C12 C11 121.51(18)
F13 C13 C14 120.43(18)
F13 C13 C12 118.26(18)
C14 C13 C12 121.31(17)
C13 C14 C15 117.97(18)
C13 C14 Br1 121.02(15)
C15 C14 Br1 121.01(16)
F15 C15 C16 118.57(18)
F15 C15 C14 120.68(19)
C16 C15 C14 120.75(18)
F16 C16 C15 119.71(17)
F16 C16 C11 118.24(17)
C15 C16 C11 122.05(17)
C26 N21 C22 118.38(18)
N21 C22 C23 122.84(19)
N21 C22 H22A 118.6
C23 C22 H22A 118.6
C22 C23 C24 117.78(18)
C22 C23 H23A 121.1
C24 C23 H23A 121.1
C23 C24 C25 120.10(18)
C23 C24 C27 120.15(17)
C25 C24 C27 119.74(18)
C26 C25 C24 117.51(18)
C26 C25 H25A 121.2
C24 C25 H25A 121.2
N21 C26 C25 123.38(18)
N21 C26 H26A 118.3
C25 C26 H26A 118.3
N27 C27 C24 179.5(2)

loop_
_geom_bond_atom_site_label_1
_geom_bond_atom_site_label_2
_geom_bond_distance
C11 O11 1.335(2)
C11 C16 1.387(3)
C11 C12 1.393(3)
O11 H11 0.8400
C12 F12 1.341(2)
C12 C13 1.376(3)
C13 F13 1.340(2)
C13 C14 1.374(3)
C14 C15 1.382(3)
C14 Br1 1.872(2)
C15 F15 1.336(2)
C15 C16 1.375(3)
C16 F16 1.344(2)
N21 C26 1.329(3)
N21 C22 1.342(3)
C22 C23 1.382(3)
C22 H22A 0.9500
C23 C24 1.388(3)
C23 H23A 0.9500
C24 C25 1.388(3)
C24 C27 1.447(3)
C25 C26 1.384(3)
C25 H25A 0.9500
C26 H26A 0.9500
C27 N27 1.136(3)

loop_
_geom_hbond_atom_site_label_D
_geom_hbond_atom_site_label_H
_geom_hbond_atom_site_label_A
_geom_hbond_distance_DH
_geom_hbond_distance_HA
_geom_hbond_distance_DA
_geom_hbond_angle_DHA
O11 H11 N21 0.84 1.83 2.608(2) 153.5

loop_
_geom_torsion_atom_site_label_1
_geom_torsion_atom_site_label_2
_geom_torsion_atom_site_label_3
_geom_torsion_atom_site_label_4
_geom_torsion
O11 C11 C12 F12 -0.6(3)
C16 C11 C12 F12 178.85(18)
O11 C11 C12 C13 179.9(2)
C16 C11 C12 C13 -0.6(3)
F12 C12 C13 F13 0.2(3)
C11 C12 C13 F13 179.71(19)
F12 C12 C13 C14 -179.67(19)
C11 C12 C13 C14 -0.2(3)
F13 C13 C14 C15 -178.91(19)
C12 C13 C14 C15 1.0(3)
F13 C13 C14 Br1 1.6(3)
C12 C13 C14 Br1 -178.47(16)
C13 C14 C15 F15 179.60(19)
Br1 C14 C15 F15 -0.9(3)
C13 C14 C15 C16 -1.0(3)
Br1 C14 C15 C16 178.50(16)
F15 C15 C16 F16 -0.6(3)
C14 C15 C16 F16 179.95(19)
F15 C15 C16 C11 179.58(19)
C14 C15 C16 C11 0.1(3)
O11 C11 C16 F16 0.3(3)
C12 C11 C16 F16 -179.16(18)
O11 C11 C16 C15 -179.87(19)
C12 C11 C16 C15 0.7(3)
C26 N21 C22 C23 0.1(3)
N21 C22 C23 C24 -1.0(3)
C22 C23 C24 C25 1.0(3)
C22 C23 C24 C27 -178.53(19)
C23 C24 C25 C26 -0.2(3)
C27 C24 C25 C26 179.30(19)
C22 N21 C26 C25 0.7(3)
C24 C25 C26 N21 -0.7(3)
C23 C24 C27 N27 26(38)
C25 C24 C27 N27 -154(38)

loop_
_publcif_info_datablock.id
_publcif_info_datablock.publ_exptl
_publcif_info_datablock.publ_geom
_publcif_info_datablock.structure
{230f0377-8855-4b16-9ff7-716e33e6dce8} y y y
{39fc5ed7-2d7b-4927-8318-19375b384109} y y y
{a5827738-1479-4537-9952-8ecc39578f46} y y y
{27cd958a-df93-496a-af3f-d82b96f918db} y y y
{ef47de1f-c7a7-4378-9ca7-85ad217c0dbb} y y y
{17306c82-2e3f-43d6-b130-fad408a7a3f0} y y y
{e8a4f3f0-1aab-425b-83e9-6bed9718606a} y y y
{5773162c-1e88-4827-8fa3-3f11530fd9b3} y y y
{8fe4b26a-fad7-4e81-92c0-3e8aafae1ad5} y y y
{356b6b46-1150-40a2-b28b-dea578182164} y y y
{d1066dd7-08e3-4e02-9bca-1463e4069b21} y y y
{4f808487-ff30-4378-a210-ce876e62ed1f} y y y
{42b4fbaf-9d19-4b5e-98dd-7bb95e1acfc0} y y y
{ea6a6c31-9d2a-4fe2-8628-1fdb90ffe50b} y y y
{cab66ae1-454a-4e25-89b8-08184124f309} y y y
{e3a6530c-99d8-4389-a453-d0124ad3871e} y y y
{97fd0381-36cd-4107-936e-fbf7c57aeb3c} y y y
{4b955d6b-e817-46e8-8329-eb0fed9fa672} y y y
{6d39515b-f086-49bc-90f2-4fc03acd9b23} y y y
{4e879727-db69-4f8b-802f-127e90bfb704} y y y
{a1c2e6ac-e33c-45e3-9223-8e45e53e84d9} y y y
{07d6b50c-3fb5-4a74-b00f-23f519e80c3a} y y y
{cad33540-17e8-4796-b9ad-c520b92206a8} y y y
{baa9882d-40cb-433a-8d53-33b211042356} y y y

loop_
_publcif_info_exptl_table_extra_item
sin_theta_over_lambda_max
